data_1100049
loop_
_publ_author_name
'A. J. Bradley'
'S. S. Lu'

_publ_section_title
;
  The Crystal Structures of Cr~2~Al and Cr~2~Al~8~
;
_journal_issue 1
_journal_name_full 'Z. Kristallogr. A'
_journal_page_first 20
_journal_page_last 37
_journal_paper_doi 10.1524/zkri.1937.96.1.20
_journal_volume 96
_journal_year 1937
_chemical_formula_sum 'Al8 Cr5'
_chemical_name_structure_type Al8Cr5
_space_group_IT_number 160
_symmetry_cell_setting rhombohedral
_symmetry_space_group_name_Hall 'P 3* -2'
_symmetry_space_group_name_H-M 'R 3 m :R'
_cell_angle_alpha 109.127
_cell_angle_beta 109.127
_cell_angle_gamma 109.127
_cell_formula_units_Z 2
_cell_length_a 7.805
_cell_length_b 7.805
_cell_length_c 7.805
_cell_volume 370.60
_cod_depositor_comments
;
 Replacing the _atom_type_symbol data name with the _atom_site_type_symbol
 data name in the ATOM_SITE loop.

 Antanas Vaitkus,
 2018-08-07

    Publication title and DOI restored from
    http://www.wuli.ac.cn/fileup/PDF/20051011.pdf and
    http://dx.doi.org/10.1524/zkri.1937.96.1.20

    Saulius Gra\<zulis
    2014-04-23
;
_cod_original_sg_symbol_H-M 'R 3 m'
_cod_database_code 1100049

loop_
_symmetry_equiv_pos_as_xyz
x,y,z
z,x,y
y,z,x
y,x,z
x,z,y
z,y,x

loop_
_atom_site_label
_atom_site_symmetry_multiplicity
_atom_site_Wyckoff_symbol
_atom_site_fract_x
_atom_site_fract_y
_atom_site_fract_z
_atom_site_occupancy
_atom_site_type_symbol
Cr1 1 a 0.1940 0.1940 0.1940 1.0000 Cr
Cr2 3 b 0.0030 0.0030 0.7940 1.0000 Cr
Cr3 3 b 0.9980 0.9980 0.3400 1.0000 Cr
Cr4 3 b 0.3550 0.3550 0.0060 1.0000 Cr
Al1 1 a 0.6720 0.6720 0.6720 1.0000 Al
Al2 3 b 0.6540 0.6540 0.0120 1.0000 Al
Al3 3 b 0.3490 0.3490 0.5820 1.0000 Al
Al4 3 b 0.7220 0.7220 0.3560 1.0000 Al
Al5 6 c 0.0330 0.2880 0.6610 1.0000 Al
